data_7225686
loop_
_publ_author_name
'Sovago, Ioana'
'Thomas, Lynne H.'
'Adam, Martin S.'
'Capelli, Silvia C.'
'Wilson, Chick C.'
'Farrugia, Louis J.'

_publ_section_title
;
 High resolution X-ray and neutron diffraction studies on molecular
 complexes of chloranilic acid and lutidines
;
_journal_issue 30
_journal_name_full CrystEngComm
_journal_page_first 5697
_journal_paper_doi 10.1039/C6CE01065B
_journal_volume 18
_journal_year 2016
_chemical_formula_moiety
;
C6 H Cl2 O4, C7 H10 N  
;
_chemical_formula_sum 'C13 H11 Cl2 N O4'
_chemical_formula_weight 316.13
_chemical_name_systematic
;
 ?
;
_space_group_crystal_system monoclinic
_space_group_IT_number 14
_space_group_name_Hall '-P 2ybc'
_space_group_name_H-M_alt 'P 1 21/c 1'
_symmetry_space_group_name_Hall '-P 2ybc'
_symmetry_space_group_name_H-M 'P 1 21/c 1'
_atom_sites_solution_hydrogens geom
_atom_sites_solution_primary direct
_atom_sites_solution_secondary difmap
_audit_update_record
;
2016-05-04 deposited with the CCDC.
2016-06-13 downloaded from the CCDC.
;
_cell_angle_alpha 90
_cell_angle_beta 97.1990(10)
_cell_angle_gamma 90
_cell_formula_units_Z 4
_cell_length_a 10.6010(2)
_cell_length_b 5.16790(10)
_cell_length_c 24.3363(4)
_cell_measurement_reflns_used 13865
_cell_measurement_temperature 100(2)
_cell_measurement_theta_max 50.62
_cell_measurement_theta_min 1
_cell_measurement_wavelength 0.71073
_cell_volume 1322.75(4)
_computing_cell_refinement 'HKL Scalepack (Otwinowski & Minor 1997)'
_computing_data_collection 'Collect (Bruker AXS BV, 1997-2004)'
_computing_data_reduction 'HKL Denzo and Scalepack (Otwinowski & Minor 1997)'
_computing_molecular_graphics 'Ortep-3 for Windows (Farrugia, 1997)'
_computing_publication_material 'WinGX publication routines (Farrugia, 1999)'
_computing_structure_refinement 'SHELXL-97 (Sheldrick, 2008)'
_computing_structure_solution 'SHELXS-97 (Sheldrick, 2008)'
_diffrn_ambient_temperature 100(2)
_diffrn_detector 'CCD plate'
_diffrn_detector_area_resol_mean 9
_diffrn_measured_fraction_theta_full 0.973
_diffrn_measured_fraction_theta_max 0.973
_diffrn_measurement_device '95mm CCD camera on \k-goniostat'
_diffrn_measurement_device_type KappaCCD
_diffrn_measurement_method 'CCD rotation images, thick slices'
_diffrn_orient_matrix_type 'by Bruker AXS Collect from scalepack cell'
_diffrn_orient_matrix_UB_11 0.6777E-3
_diffrn_orient_matrix_UB_12 0.1628061
_diffrn_orient_matrix_UB_13 -0.221693E-1
_diffrn_orient_matrix_UB_21 0.896141E-1
_diffrn_orient_matrix_UB_22 0.338455E-1
_diffrn_orient_matrix_UB_23 0.165921E-1
_diffrn_orient_matrix_UB_31 0.317662E-1
_diffrn_orient_matrix_UB_32 -0.989533E-1
_diffrn_orient_matrix_UB_33 -0.307997E-1
_diffrn_radiation_monochromator graphite
_diffrn_radiation_probe x-ray
_diffrn_radiation_type MoK\a
_diffrn_radiation_wavelength 0.71073
_diffrn_reflns_av_R_equivalents 0.0275
_diffrn_reflns_av_unetI/netI 0.0403
_diffrn_reflns_limit_h_max 22
_diffrn_reflns_limit_h_min -21
_diffrn_reflns_limit_k_max 10
_diffrn_reflns_limit_k_min -11
_diffrn_reflns_limit_l_max 52
_diffrn_reflns_limit_l_min -52
_diffrn_reflns_number 13865
_diffrn_reflns_reduction_process
;
 Scaled and merged with Sortav
 R.H. Blessing, (1987) Cryst. Rev. 1, 3-58
 R.H. Blessing, (1989) J. Appl. Cryst. 22, 396-397
;
_diffrn_reflns_theta_full 50.61
_diffrn_reflns_theta_max 50.61
_diffrn_reflns_theta_min 2.4
_exptl_absorpt_coefficient_mu 0.503
_exptl_absorpt_correction_T_max 0.7495
_exptl_absorpt_correction_T_min 0.5469
_exptl_absorpt_correction_type multi-scan
_exptl_absorpt_process_details 'SADABS, Bruker(2001)'
_exptl_crystal_colour red
_exptl_crystal_density_diffrn 1.587
_exptl_crystal_density_method 'not measured'
_exptl_crystal_description prism
_exptl_crystal_F_000 648
_exptl_crystal_size_max 0.35
_exptl_crystal_size_mid 0.22
_exptl_crystal_size_min 0.16
_refine_diff_density_max 0.69
_refine_diff_density_min -0.314
_refine_diff_density_rms 0.073
_refine_ls_extinction_method none
_refine_ls_goodness_of_fit_ref 1.02
_refine_ls_hydrogen_treatment mixed
_refine_ls_matrix_type full
_refine_ls_number_parameters 225
_refine_ls_number_reflns 13865
_refine_ls_number_restraints 0
_refine_ls_restrained_S_all 1.02
_refine_ls_R_factor_all 0.0509
_refine_ls_R_factor_gt 0.0328
_refine_ls_shift/su_max 0.001
_refine_ls_shift/su_mean 0
_refine_ls_structure_factor_coef Fsqd
_refine_ls_weighting_details 'calc w=1/[\s^2^(Fo^2^)+(0.0529P)^2^+0.0000P] where P=(Fo^2^+2Fc^2^)/3'
_refine_ls_weighting_scheme calc
_refine_ls_wR_factor_gt 0.0909
_refine_ls_wR_factor_ref 0.0965
_reflns_number_gt 10378
_reflns_number_total 13865
_reflns_threshold_expression >2\s(I)
_cod_data_source_file c6ce01065b3.cif
_cod_data_source_block 1_(3,4)_shelx
_cod_depositor_comments 'Adding full bibliography for 7225667--7225698.cif.'
_cod_database_code 7225686

loop_
_symmetry_equiv_pos_as_xyz
'x, y, z'
'-x, y+1/2, -z+1/2'
'-x, -y, -z'
'x, -y-1/2, z-1/2'

loop_
_atom_site_label
_atom_site_type_symbol
_atom_site_fract_x
_atom_site_fract_y
_atom_site_fract_z
_atom_site_U_iso_or_equiv
_atom_site_adp_type
_atom_site_occupancy
_atom_site_symmetry_multiplicity
_atom_site_calc_flag
Cl11 Cl 0.187014(11) 0.51564(2) 0.047654(5) 0.01663(2) Uani 1 1 d
Cl12 Cl 0.485285(11) -0.35921(2) 0.194971(5) 0.01730(2) Uani 1 1 d
O6 O 0.38323(4) 0.14176(8) 0.017039(15) 0.01866(6) Uani 1 1 d
O5 O 0.51205(4) -0.21732(8) 0.077913(17) 0.01908(6) Uani 1 1 d
O3 O 0.27404(4) -0.02443(8) 0.222562(15) 0.01828(6) Uani 1 1 d
O2 O 0.16800(4) 0.38476(8) 0.167703(15) 0.01832(6) Uani 1 1 d
N125 N 0.18038(5) 0.41931(10) 0.280022(18) 0.02043(7) Uani 1 1 d
C121 C 0.05035(5) 0.30638(11) 0.34807(2) 0.02020(8) Uani 1 1 d
C122 C 0.11499(4) 0.48424(8) 0.384762(19) 0.01449(6) Uani 1 1 d
C123 C 0.21635(4) 0.62685(8) 0.367665(19) 0.01465(6) Uani 1 1 d
C124 C 0.24598(5) 0.58942(10) 0.31435(2) 0.01823(7) Uani 1 1 d
C126 C 0.08556(6) 0.27643(12) 0.29600(2) 0.02279(9) Uani 1 1 d
C22 C 0.07742(6) 0.52101(13) 0.44153(2) 0.02217(9) Uani 1 1 d
C23 C 0.29130(6) 0.81631(12) 0.40552(3) 0.02345(9) Uani 1 1 d
C111 C 0.26373(4) 0.27292(8) 0.088156(17) 0.01332(5) Uani 1 1 d
C112 C 0.23954(4) 0.24503(8) 0.142907(17) 0.01328(5) Uani 1 1 d
C113 C 0.30619(4) 0.02018(8) 0.177008(17) 0.01306(5) Uani 1 1 d
C114 C 0.40418(4) -0.12541(8) 0.153911(17) 0.01374(6) Uani 1 1 d
C115 C 0.42686(4) -0.08266(9) 0.101217(18) 0.01394(6) Uani 1 1 d
C116 C 0.35483(4) 0.12175(8) 0.064964(17) 0.01339(5) Uani 1 1 d
H121 H -0.0144(10) 0.202(2) 0.3576(5) 0.032(3) Uiso 1 1 d
H124 H 0.3104(10) 0.6777(18) 0.2991(4) 0.027(2) Uiso 1 1 d
H125 H 0.1984(13) 0.404(3) 0.2434(6) 0.053(4) Uiso 1 1 d
H126 H 0.0466(10) 0.167(2) 0.2685(5) 0.032(3) Uiso 1 1 d
H22A H 0.1466(11) 0.4747(19) 0.4685(4) 0.029(3) Uiso 1 1 d
H22B H 0.0494(10) 0.698(2) 0.4466(5) 0.032(3) Uiso 1 1 d
H22C H 0.0051(13) 0.410(2) 0.4481(6) 0.051(3) Uiso 1 1 d
H23A H 0.3603(12) 0.887(2) 0.3895(5) 0.044(3) Uiso 1 1 d
H23B H 0.3330(11) 0.728(2) 0.4380(5) 0.039(3) Uiso 1 1 d
H23C H 0.2332(11) 0.944(2) 0.4160(5) 0.034(3) Uiso 1 1 d
H3 H 0.5136(12) -0.171(2) 0.0437(6) 0.046(3) Uiso 1 1 d

loop_
_atom_site_aniso_label
_atom_site_aniso_U_11
_atom_site_aniso_U_22
_atom_site_aniso_U_33
_atom_site_aniso_U_23
_atom_site_aniso_U_13
_atom_site_aniso_U_12
Cl11 0.01985(4) 0.01644(4) 0.01356(4) 0.00285(3) 0.00190(3) 0.00600(3)
Cl12 0.02030(4) 0.01780(4) 0.01355(4) 0.00305(3) 0.00116(3) 0.00622(3)
O6 0.02113(14) 0.02421(15) 0.01166(10) 0.00320(10) 0.00613(10) 0.00722(12)
O5 0.02116(14) 0.02274(15) 0.01456(12) 0.00341(11) 0.00699(10) 0.01083(12)
O3 0.02371(15) 0.02068(14) 0.01142(10) 0.00271(10) 0.00606(10) 0.00468(11)
O2 0.02126(14) 0.02174(14) 0.01263(11) -0.00034(10) 0.00468(10) 0.00895(11)
N125 0.02464(18) 0.02573(18) 0.01134(12) -0.00184(13) 0.00387(11) 0.00648(14)
C121 0.01970(17) 0.02172(18) 0.01922(18) -0.00401(15) 0.00257(14) -0.00625(14)
C122 0.01497(13) 0.01637(14) 0.01262(12) -0.00059(11) 0.00370(10) -0.00229(11)
C123 0.01687(14) 0.01461(13) 0.01299(13) 0.00052(11) 0.00387(11) -0.00240(11)
C124 0.02081(17) 0.02079(17) 0.01426(15) 0.00278(13) 0.00674(12) 0.00079(14)
C126 0.0251(2) 0.0242(2) 0.01834(19) -0.00794(17) -0.00028(16) -0.00061(16)
C22 0.0230(2) 0.0300(2) 0.01503(16) -0.00197(16) 0.00814(14) -0.00524(17)
C23 0.0265(2) 0.02156(19) 0.0225(2) -0.00372(17) 0.00381(17) -0.00999(17)
C111 0.01510(13) 0.01435(13) 0.01066(11) 0.00114(10) 0.00215(10) 0.00387(10)
C112 0.01465(13) 0.01504(13) 0.01034(11) -0.00006(10) 0.00236(10) 0.00306(10)
C113 0.01496(13) 0.01449(12) 0.00987(11) 0.00026(10) 0.00215(9) 0.00157(10)
C114 0.01510(13) 0.01508(13) 0.01108(11) 0.00136(10) 0.00184(10) 0.00373(10)
C115 0.01487(13) 0.01557(13) 0.01168(12) 0.00083(11) 0.00286(10) 0.00424(11)
C116 0.01464(13) 0.01552(13) 0.01030(11) 0.00070(10) 0.00270(9) 0.00313(10)

loop_
_atom_type_symbol
_atom_type_description
_atom_type_scat_dispersion_real
_atom_type_scat_dispersion_imag
_atom_type_scat_source
Cl Cl 0.1484 0.1585 'International Tables Vol C Tables 4.2.6.8 and 6.1.1.4'
O O 0.0106 0.006 'International Tables Vol C Tables 4.2.6.8 and 6.1.1.4'
N N 0.0061 0.0033 'International Tables Vol C Tables 4.2.6.8 and 6.1.1.4'
C C 0.0033 0.0016 'International Tables Vol C Tables 4.2.6.8 and 6.1.1.4'
H H 0 0 'International Tables Vol C Tables 4.2.6.8 and 6.1.1.4'

loop_
_geom_angle_atom_site_label_1
_geom_angle_atom_site_label_2
_geom_angle_atom_site_label_3
_geom_angle
C115 O5 H3 111.2(8)
C126 N125 C124 121.80(5)
C126 N125 H125 118.6(8)
C124 N125 H125 119.6(8)
C126 C121 C122 119.64(5)
C126 C121 H121 117.4(7)
C122 C121 H121 122.9(7)
C121 C122 C123 119.08(5)
C121 C122 C22 120.44(4)
C123 C122 C22 120.49(4)
C124 C123 C122 118.32(4)
C124 C123 C23 120.04(5)
C122 C123 C23 121.64(5)
N125 C124 C123 120.83(5)
N125 C124 H124 114.7(6)
C123 C124 H124 124.4(6)
N125 C126 C121 120.31(5)
N125 C126 H126 113.9(7)
C121 C126 H126 125.7(7)
C122 C22 H22A 109.5(7)
C122 C22 H22B 110.9(7)
H22A C22 H22B 111.7(9)
C122 C22 H22C 112.3(8)
H22A C22 H22C 106.8(10)
H22B C22 H22C 105.6(10)
C123 C23 H23A 112.0(8)
C123 C23 H23B 110.1(7)
H23A C23 H23B 102.8(10)
C123 C23 H23C 107.6(7)
H23A C23 H23C 113.7(10)
H23B C23 H23C 110.5(10)
C112 C111 C116 122.72(4)
C112 C111 Cl11 119.23(3)
C116 C111 Cl11 117.91(3)
O2 C112 C111 126.44(4)
O2 C112 C113 115.93(4)
C111 C112 C113 117.63(4)
O3 C113 C114 123.23(4)
O3 C113 C112 117.91(4)
C114 C113 C112 118.86(4)
C115 C114 C113 120.23(4)
C115 C114 Cl12 121.89(3)
C113 C114 Cl12 117.85(3)
O5 C115 C114 122.19(4)
O5 C115 C116 115.93(4)
C114 C115 C116 121.88(4)
O6 C116 C111 125.85(4)
O6 C116 C115 116.03(4)
C111 C116 C115 118.11(4)

loop_
_geom_bond_atom_site_label_1
_geom_bond_atom_site_label_2
_geom_bond_distance
Cl11 C111 1.7336(4)
Cl12 C114 1.7269(4)
O6 C116 1.2448(6)
O5 C115 1.3228(6)
O5 H3 0.870(13)
O3 C113 1.2219(6)
O2 C112 1.2552(5)
N125 C126 1.3434(9)
N125 C124 1.3449(7)
N125 H125 0.938(14)
C121 C126 1.3740(9)
C121 C122 1.3995(7)
C121 H121 0.924(10)
C122 C123 1.4082(6)
C122 C22 1.4970(7)
C123 C124 1.3862(7)
C123 C23 1.5018(7)
C124 H124 0.936(10)
C126 H126 0.931(11)
C22 H22A 0.952(11)
C22 H22B 0.974(11)
C22 H22C 0.986(14)
C23 H23A 0.945(12)
C23 H23B 0.970(12)
C23 H23C 0.957(11)
C111 C112 1.3956(6)
C111 C116 1.4136(6)
C112 C113 1.5464(6)
C113 C114 1.4517(6)
C114 C115 1.3522(6)
C115 C116 1.5194(6)

loop_
_geom_torsion_atom_site_label_1
_geom_torsion_atom_site_label_2
_geom_torsion_atom_site_label_3
_geom_torsion_atom_site_label_4
_geom_torsion
C126 C121 C122 C123 -0.85(8)
C126 C121 C122 C22 179.56(5)
C121 C122 C123 C124 1.58(7)
C22 C122 C123 C124 -178.82(5)
C121 C122 C123 C23 -178.63(5)
C22 C122 C123 C23 0.96(8)
C126 N125 C124 C123 -1.10(8)
C122 C123 C124 N125 -0.65(7)
C23 C123 C124 N125 179.56(5)
C124 N125 C126 C121 1.88(9)
C122 C121 C126 N125 -0.88(9)
C116 C111 C112 O2 173.93(5)
Cl11 C111 C112 O2 -1.87(7)
C116 C111 C112 C113 -6.32(6)
Cl11 C111 C112 C113 177.88(3)
O2 C112 C113 O3 8.34(6)
C111 C112 C113 O3 -171.44(4)
O2 C112 C113 C114 -171.05(4)
C111 C112 C113 C114 9.18(6)
O3 C113 C114 C115 173.69(5)
C112 C113 C114 C115 -6.97(6)
O3 C113 C114 Cl12 -4.12(6)
C112 C113 C114 Cl12 175.23(3)
C113 C114 C115 O5 -177.54(4)
Cl12 C114 C115 O5 0.18(7)
C113 C114 C115 C116 1.84(7)
Cl12 C114 C115 C116 179.56(3)
C112 C111 C116 O6 -177.97(5)
Cl11 C111 C116 O6 -2.11(7)
C112 C111 C116 C115 1.28(7)
Cl11 C111 C116 C115 177.13(3)
O5 C115 C116 O6 0.02(6)
C114 C115 C116 O6 -179.40(4)
O5 C115 C116 C111 -179.30(4)
C114 C115 C116 C111 1.29(7)
